data_4346079
loop_
_publ_author_name
'Krytchankou, Ilya S.'
'Koshevoy, Igor O.'
'Gurzhiy, Vladislav V.'
'Pomogaev, Vladimir A.'
'Tunik, Sergey P.'

_publ_section_title
;
 Luminescence Solvato- and Vapochromism of Alkynyl-Phosphine Copper
 Clusters.
;
_journal_issue 17
_journal_name_full 'Inorganic chemistry'
_journal_page_first 8288
_journal_page_last 8297
_journal_paper_doi 10.1021/acs.inorgchem.5b00239
_journal_volume 54
_journal_year 2015
_chemical_formula_moiety 'C51 H39 Cu3 N2 P3, F6 P, 0.4(C4 H8 O), C2 H3 N'
_chemical_formula_sum 'C54.6 H45.2 Cu3 F6 N3 O0.4 P4'
_chemical_formula_weight 1178.23
_space_group_crystal_system triclinic
_space_group_IT_number 2
_space_group_name_Hall '-P 1'
_space_group_name_H-M_alt 'P -1'
_atom_sites_solution_hydrogens geom
_audit_creation_date 2014-07-04
_audit_creation_method
;
Olex2 1.2
(compiled 2014.05.21 svn.r2940 for OlexSys, GUI svn.r4846)
;
_cell_angle_alpha 98.586(3)
_cell_angle_beta 105.357(3)
_cell_angle_gamma 92.078(4)
_cell_formula_units_Z 2
_cell_length_a 11.9838(5)
_cell_length_b 14.5634(7)
_cell_length_c 15.0567(4)
_cell_measurement_reflns_used 5722
_cell_measurement_temperature 100(2)
_cell_measurement_theta_max 28.6410
_cell_measurement_theta_min 2.9520
_cell_volume 2497.62(18)
_computing_cell_refinement
;
CrysAlisPro, Agilent Technologies,
Version 1.171.36.32 (release 02-08-2013 CrysAlis171 .NET)
(compiled Aug  2 2013,16:46:58)
;
_computing_data_collection
;
CrysAlisPro, Agilent Technologies,
Version 1.171.36.32 (release 02-08-2013 CrysAlis171 .NET)
(compiled Aug  2 2013,16:46:58)
;
_computing_data_reduction
;
CrysAlisPro, Agilent Technologies,
Version 1.171.36.32 (release 02-08-2013 CrysAlis171 .NET)
(compiled Aug  2 2013,16:46:58)
;
_computing_molecular_graphics 'Olex2 (Dolomanov et al., 2009)'
_computing_publication_material 'Olex2 (Dolomanov et al., 2009)'
_computing_structure_refinement 'ShelXL (Sheldrick, 2008)'
_diffrn_ambient_temperature 100(2)
_diffrn_detector_area_resol_mean 16.2096
_diffrn_measured_fraction_theta_full 0.995
_diffrn_measured_fraction_theta_max 0.995
_diffrn_measurement_details
;
#__ type_ start__ end____ width___ exp.time_
  1 omega  -25.00   24.00   1.0000  140.0000
omega____ theta____ kappa____ phi______ frames
    -      -17.8777  -99.0000  120.0000 49

#__ type_ start__ end____ width___ exp.time_
  2 omega  -82.00  -54.00   1.0000  140.0000
omega____ theta____ kappa____ phi______ frames
    -      -17.8777 -168.0000    4.0000 28

#__ type_ start__ end____ width___ exp.time_
  3 omega  -23.00    7.00   1.0000  140.0000
omega____ theta____ kappa____ phi______ frames
    -      -17.8777  -99.0000    0.0000 30

#__ type_ start__ end____ width___ exp.time_
  4 omega   35.00   95.00   1.0000  140.0000
omega____ theta____ kappa____ phi______ frames
    -       18.8152  178.0000 -180.0000 60

#__ type_ start__ end____ width___ exp.time_
  5 omega    0.00   88.00   1.0000  140.0000
omega____ theta____ kappa____ phi______ frames
    -       18.8152   57.0000  -90.0000 88

#__ type_ start__ end____ width___ exp.time_
  6 omega   51.00   77.00   1.0000  140.0000
omega____ theta____ kappa____ phi______ frames
    -       18.8152 -178.0000   90.0000 26

#__ type_ start__ end____ width___ exp.time_
  7 omega   -6.00   88.00   1.0000  140.0000
omega____ theta____ kappa____ phi______ frames
    -       18.8152   38.0000    0.0000 94

#__ type_ start__ end____ width___ exp.time_
  8 omega  -43.00   28.00   1.0000  140.0000
omega____ theta____ kappa____ phi______ frames
    -       18.8152  -19.0000  150.0000 71
;
_diffrn_measurement_device_type 'Xcalibur, Eos'
_diffrn_measurement_method '\w scans'
_diffrn_orient_matrix_UB_11 0.0275445000
_diffrn_orient_matrix_UB_12 -0.0020507000
_diffrn_orient_matrix_UB_13 0.0474844000
_diffrn_orient_matrix_UB_21 -0.0033796000
_diffrn_orient_matrix_UB_22 0.0486471000
_diffrn_orient_matrix_UB_23 0.0116653000
_diffrn_orient_matrix_UB_31 -0.0549662000
_diffrn_orient_matrix_UB_32 -0.0084192000
_diffrn_orient_matrix_UB_33 0.0079035000
_diffrn_radiation_monochromator graphite
_diffrn_radiation_type MoK\a
_diffrn_radiation_wavelength 0.71073
_diffrn_reflns_av_R_equivalents 0.0473
_diffrn_reflns_av_unetI/netI 0.1158
_diffrn_reflns_Laue_measured_fraction_full 0.999
_diffrn_reflns_Laue_measured_fraction_max 0.965
_diffrn_reflns_limit_h_max 15
_diffrn_reflns_limit_h_min -14
_diffrn_reflns_limit_k_max 18
_diffrn_reflns_limit_k_min -15
_diffrn_reflns_limit_l_max 19
_diffrn_reflns_limit_l_min -19
_diffrn_reflns_number 22753
_diffrn_reflns_point_group_measured_fraction_full 0.999
_diffrn_reflns_point_group_measured_fraction_max 0.965
_diffrn_reflns_theta_full 25.242
_diffrn_reflns_theta_max 27.491
_diffrn_reflns_theta_min 2.554
_diffrn_source 'Enhance (Mo) X-ray Source'
_exptl_absorpt_coefficient_mu 1.459
_exptl_absorpt_correction_T_max 1.00000
_exptl_absorpt_correction_T_min 0.94128
_exptl_absorpt_correction_type multi-scan
_exptl_absorpt_process_details
;
CrysAlisPro, Agilent Technologies,
Version 1.171.36.32 (release 02-08-2013 CrysAlis171 .NET)
(compiled Aug  2 2013,16:46:58)
Empirical absorption correction using spherical harmonics,
 implemented in SCALE3 ABSPACK scaling algorithm.
;
_exptl_crystal_colour yellow-green
_exptl_crystal_density_diffrn 1.567
_exptl_crystal_description prism
_exptl_crystal_F_000 1196
_exptl_crystal_size_max 0.32
_exptl_crystal_size_mid 0.21
_exptl_crystal_size_min 0.13
_refine_diff_density_max 0.867
_refine_diff_density_min -1.010
_refine_diff_density_rms 0.114
_refine_ls_extinction_method none
_refine_ls_goodness_of_fit_ref 1.087
_refine_ls_hydrogen_treatment constr
_refine_ls_matrix_type full
_refine_ls_number_parameters 632
_refine_ls_number_reflns 11067
_refine_ls_number_restraints 17
_refine_ls_restrained_S_all 1.122
_refine_ls_R_factor_all 0.0970
_refine_ls_R_factor_gt 0.0598
_refine_ls_shift/su_max 0.000
_refine_ls_shift/su_mean 0.000
_refine_ls_structure_factor_coef Fsqd
_refine_ls_weighting_details 'w=1/[\s^2^(Fo^2^)+(0.0247P)^2^+2.3970P] where P=(Fo^2^+2Fc^2^)/3'
_refine_ls_weighting_scheme calc
_refine_ls_wR_factor_gt 0.1069
_refine_ls_wR_factor_ref 0.1272
_reflns_Friedel_coverage 0.000
_reflns_number_gt 7639
_reflns_number_total 11067
_reflns_threshold_expression 'I > 2\s(I)'
_cod_data_source_file ic5b00239_si_003.cif
_cod_data_source_block 6b
_cod_original_cell_volume 2497.62(19)
_cod_original_formula_sum 'C54.60 H45.20 Cu3 F6 N3 O0.40 P4'
_cod_database_code 4346079
_shelxl_version_number 2013-4
_shelx_space_group_comment
;
The symmetry employed for this shelxl refinement is uniquely defined
by the following loop, which should always be used as a source of
symmetry information in preference to the above space-group names.
They are only intended as comments.
;
_reflns_odcompleteness_completeness 99.89
_reflns_odcompleteness_iscentric 1
_reflns_odcompleteness_theta 26.32
_olex2_refinement_description
;
1. Fixed Uiso
 At 1.2 times of:
  All C(H) groups, All C(H,H) groups
 At 1.5 times of:
  All C(H,H,H) groups
2. Restrained distances
 P4-F4A = P4-F5A = P4-F6A = P4-F3B = P4-F1 = P4-F2A = P4-F2B = P4-F5B = P4-F4B
 = P4-F3A = P4-F6B
 1.75 with sigma of 0.02
 C55A_$1-C54A_$1 = C55B_$1-C54B_$1
 1.45 with sigma of 0.02
 C54B-C55B = C55A-C54A
 1.45 with sigma of 0.02
 O1-C55B
 1.45 with sigma of 0.02
 C55A-O1
 1.45 with sigma of 0.02
3. Uiso/Uaniso restraints and constraints
Uanis(F4A) = Uanis(F5A) = Uanis(F6A) = Uanis(F3B) = Uanis(F1) = Uanis(F2A) =
Uanis(F2B) = Uanis(F5B) = Uanis(F4B) = Uanis(F3A) = Uanis(F6B)
Uanis(O1) = Uanis(C55A) = Uanis(C54B) = Uanis(C55A) = Uanis(C54B)
Uanis(C54B) = Uanis(O1) = Uanis(C55A) = Uanis(C55B) = Uanis(C54A)
4. Others
 Sof(F3B)=Sof(F6B)=Sof(F5B)=Sof(F2B)=Sof(F4B)=1-FVAR(1)
 Sof(F2A)=Sof(F3A)=Sof(F4A)=Sof(F5A)=Sof(F6A)=FVAR(1)
 Fixed Sof: O1(0.4) C54B(0.4) H54A(0.4) H54B(0.4) H54C(0.4) C55B(0.4)
 C54A(0.4) H54D(0.4) H54E(0.4) H54F(0.4) C55A(0.4) H55A(0.4) H55B(0.4)
5.a Ternary CH refined with riding coordinates:
 C1(H1)
5.b Secondary CH2 refined with riding coordinates:
 C55A(H55A,H55B)
5.c Aromatic/amide H refined with riding coordinates:
 C7(H7), C8(H8), C9(H9), C10(H10), C12(H12), C13(H13), C14(H14), C15(H15),
 C17(H17), C18(H18), C19(H19), C20(H20), C21(H21), C23(H23), C24(H24), C25(H25),
  C26(H26), C27(H27), C29(H29), C30(H30), C31(H31), C32(H32), C33(H33),
 C35(H35), C36(H36), C37(H37), C38(H38), C39(H39), C41(H41), C42(H42), C43(H43),
  C44(H44), C45(H45), C47(H47), C48(H48), C49(H49), C50(H50), C51(H51)
5.d Idealised Me refined as rotating group:
 C54B(H54A,H54B,H54C), C54A(H54D,H54E,H54F), C53(H53A,H53B,H53C)
;

loop_
_space_group_symop_operation_xyz
'x, y, z'
'-x, -y, -z'

loop_
_atom_site_label
_atom_site_type_symbol
_atom_site_fract_x
_atom_site_fract_y
_atom_site_fract_z
_atom_site_U_iso_or_equiv
_atom_site_adp_type
_atom_site_occupancy
_atom_site_site_symmetry_order
_atom_site_calc_flag
_atom_site_refinement_flags_posn
_atom_site_refinement_flags_occupancy
_atom_site_disorder_assembly
_atom_site_disorder_group
Cu1 Cu 0.49244(4) 0.75837(4) 0.47486(3) 0.01427(14) Uani 1 1 d . . . .
Cu2 Cu 0.65695(5) 0.60067(4) 0.64961(4) 0.01625(14) Uani 1 1 d . . . .
Cu3 Cu 0.43701(5) 0.57018(4) 0.50746(4) 0.01549(14) Uani 1 1 d . . . .
P1 P 0.44777(10) 0.83577(8) 0.59884(7) 0.0125(2) Uani 1 1 d . . . .
P2 P 0.61401(10) 0.72674(9) 0.73497(7) 0.0131(3) Uani 1 1 d . . . .
P3 P 0.38292(9) 0.64105(8) 0.63378(7) 0.0121(2) Uani 1 1 d . . . .
N1 N 0.3705(3) 0.2326(3) 0.5807(2) 0.0166(8) Uani 1 1 d . . . .
N2 N 0.1950(3) 0.4569(3) 0.2930(3) 0.0200(9) Uani 1 1 d . . . .
C1 C 0.4605(3) 0.7585(3) 0.6886(3) 0.0129(9) Uani 1 1 d . . . .
H1 H 0.4300 0.7869 0.7396 0.015 Uiso 1 1 calc R . . .
C2 C 0.3802(4) 0.4319(3) 0.4900(3) 0.0171(10) Uani 1 1 d . . . .
C3 C 0.3432(4) 0.3795(3) 0.5340(3) 0.0149(10) Uani 1 1 d . . . .
C4 C 0.3793(4) 0.6592(3) 0.3987(3) 0.0140(10) Uani 1 1 d . . . .
C5 C 0.2972(4) 0.6056(3) 0.3527(3) 0.0183(10) Uani 1 1 d . . . .
C6 C 0.3138(4) 0.3116(3) 0.5856(3) 0.0164(10) Uani 1 1 d . . . .
C7 C 0.2344(4) 0.3263(3) 0.6386(3) 0.0177(10) Uani 1 1 d . . . .
H7 H 0.1984 0.3817 0.6422 0.021 Uiso 1 1 calc R . . .
C8 C 0.2107(4) 0.2570(4) 0.6850(3) 0.0207(11) Uani 1 1 d . . . .
H8 H 0.1571 0.2645 0.7198 0.025 Uiso 1 1 calc R . . .
C9 C 0.2666(4) 0.1767(4) 0.6798(3) 0.0231(11) Uani 1 1 d . . . .
H9 H 0.2521 0.1296 0.7115 0.028 Uiso 1 1 calc R . . .
C10 C 0.3449(4) 0.1668(4) 0.6267(3) 0.0207(11) Uani 1 1 d . . . .
H10 H 0.3814 0.1116 0.6229 0.025 Uiso 1 1 calc R . . .
C11 C 0.1920(4) 0.5501(4) 0.3038(3) 0.0204(11) Uani 1 1 d . . . .
C12 C 0.0885(4) 0.5907(4) 0.2690(3) 0.0297(13) Uani 1 1 d . . . .
H12 H 0.0880 0.6551 0.2754 0.036 Uiso 1 1 calc R . . .
C13 C -0.0121(4) 0.5356(4) 0.2257(4) 0.0341(14) Uani 1 1 d . . . .
H13 H -0.0812 0.5625 0.2039 0.041 Uiso 1 1 calc R . . .
C14 C -0.0099(4) 0.4402(4) 0.2148(4) 0.0346(14) Uani 1 1 d . . . .
H14 H -0.0770 0.4016 0.1853 0.042 Uiso 1 1 calc R . . .
C15 C 0.0953(4) 0.4030(4) 0.2490(3) 0.0274(12) Uani 1 1 d . . . .
H15 H 0.0973 0.3385 0.2414 0.033 Uiso 1 1 calc R . . .
C16 C 0.2943(4) 0.8627(3) 0.5682(3) 0.0143(10) Uani 1 1 d . . . .
C17 C 0.2229(4) 0.8191(3) 0.4814(3) 0.0174(10) Uani 1 1 d . . . .
H17 H 0.2532 0.7773 0.4426 0.021 Uiso 1 1 calc R . . .
C18 C 0.1072(4) 0.8378(3) 0.4528(3) 0.0208(11) Uani 1 1 d . . . .
H18 H 0.0605 0.8094 0.3948 0.025 Uiso 1 1 calc R . . .
C19 C 0.0616(4) 0.8986(4) 0.5108(3) 0.0247(12) Uani 1 1 d . . . .
H19 H -0.0157 0.9114 0.4915 0.030 Uiso 1 1 calc R . . .
C20 C 0.1305(4) 0.9407(4) 0.5974(3) 0.0228(11) Uani 1 1 d . . . .
H20 H 0.0993 0.9809 0.6368 0.027 Uiso 1 1 calc R . . .
C21 C 0.2463(4) 0.9225(3) 0.6253(3) 0.0206(11) Uani 1 1 d . . . .
H21 H 0.2924 0.9511 0.6835 0.025 Uiso 1 1 calc R . . .
C22 C 0.5180(4) 0.9481(3) 0.6657(3) 0.0154(10) Uani 1 1 d . . . .
C23 C 0.5824(4) 1.0009(3) 0.6244(3) 0.0169(10) Uani 1 1 d . . . .
H23 H 0.5912 0.9777 0.5658 0.020 Uiso 1 1 calc R . . .
C24 C 0.6334(4) 1.0878(3) 0.6702(3) 0.0257(12) Uani 1 1 d . . . .
H24 H 0.6763 1.1228 0.6420 0.031 Uiso 1 1 calc R . . .
C25 C 0.6217(4) 1.1233(4) 0.7569(4) 0.0311(13) Uani 1 1 d . . . .
H25 H 0.6554 1.1821 0.7868 0.037 Uiso 1 1 calc R . . .
C26 C 0.5592(4) 1.0705(4) 0.7992(3) 0.0285(12) Uani 1 1 d . . . .
H26 H 0.5513 1.0939 0.8580 0.034 Uiso 1 1 calc R . . .
C27 C 0.5083(4) 0.9834(3) 0.7547(3) 0.0190(10) Uani 1 1 d . . . .
H27 H 0.4675 0.9479 0.7840 0.023 Uiso 1 1 calc R . . .
C28 C 0.7171(4) 0.8224(3) 0.7346(3) 0.0156(10) Uani 1 1 d . . . .
C29 C 0.7612(4) 0.8171(3) 0.6575(3) 0.0149(10) Uani 1 1 d . . . .
H29 H 0.7373 0.7667 0.6091 0.018 Uiso 1 1 calc R . . .
C30 C 0.8399(4) 0.8856(4) 0.6524(3) 0.0234(11) Uani 1 1 d . . . .
H30 H 0.8669 0.8820 0.5996 0.028 Uiso 1 1 calc R . . .
C31 C 0.8793(4) 0.9592(4) 0.7236(3) 0.0265(12) Uani 1 1 d . . . .
H31 H 0.9333 1.0049 0.7199 0.032 Uiso 1 1 calc R . . .
C32 C 0.8374(4) 0.9644(4) 0.8015(3) 0.0260(12) Uani 1 1 d . . . .
H32 H 0.8636 1.0140 0.8504 0.031 Uiso 1 1 calc R . . .
C33 C 0.7571(4) 0.8966(3) 0.8073(3) 0.0185(10) Uani 1 1 d . . . .
H33 H 0.7297 0.9008 0.8599 0.022 Uiso 1 1 calc R . . .
C34 C 0.6288(4) 0.7256(4) 0.8586(3) 0.0196(11) Uani 1 1 d . . . .
C35 C 0.6905(4) 0.6575(4) 0.8994(3) 0.0274(12) Uani 1 1 d . . . .
H35 H 0.7207 0.6128 0.8633 0.033 Uiso 1 1 calc R . . .
C36 C 0.7079(5) 0.6550(5) 0.9943(4) 0.0447(17) Uani 1 1 d . . . .
H36 H 0.7481 0.6082 1.0214 0.054 Uiso 1 1 calc R . . .
C37 C 0.6650(5) 0.7224(5) 1.0476(4) 0.0456(18) Uani 1 1 d . . . .
H37 H 0.6771 0.7214 1.1111 0.055 Uiso 1 1 calc R . . .
C38 C 0.6049(5) 0.7907(5) 1.0085(4) 0.0393(16) Uani 1 1 d . . . .
H38 H 0.5766 0.8358 1.0455 0.047 Uiso 1 1 calc R . . .
C39 C 0.5856(4) 0.7936(4) 0.9142(3) 0.0283(13) Uani 1 1 d . . . .
H39 H 0.5443 0.8402 0.8879 0.034 Uiso 1 1 calc R . . .
C40 C 0.4100(4) 0.5777(3) 0.7326(3) 0.0154(10) Uani 1 1 d . . . .
C41 C 0.4766(4) 0.5017(3) 0.7311(3) 0.0197(11) Uani 1 1 d . . . .
H41 H 0.5079 0.4855 0.6811 0.024 Uiso 1 1 calc R . . .
C42 C 0.4972(4) 0.4493(3) 0.8029(3) 0.0241(11) Uani 1 1 d . . . .
H42 H 0.5425 0.3989 0.8015 0.029 Uiso 1 1 calc R . . .
C43 C 0.4499(4) 0.4731(4) 0.8759(3) 0.0294(13) Uani 1 1 d . . . .
H43 H 0.4622 0.4375 0.9235 0.035 Uiso 1 1 calc R . . .
C44 C 0.3847(4) 0.5484(4) 0.8799(3) 0.0302(13) Uani 1 1 d . . . .
H44 H 0.3544 0.5641 0.9304 0.036 Uiso 1 1 calc R . . .
C45 C 0.3640(4) 0.6008(4) 0.8088(3) 0.0213(11) Uani 1 1 d . . . .
H45 H 0.3195 0.6517 0.8114 0.026 Uiso 1 1 calc R . . .
C46 C 0.2280(4) 0.6564(3) 0.6102(3) 0.0138(9) Uani 1 1 d . . . .
C47 C 0.1546(4) 0.6002(3) 0.5314(3) 0.0169(10) Uani 1 1 d . . . .
H47 H 0.1852 0.5573 0.4938 0.020 Uiso 1 1 calc R . . .
C48 C 0.0362(4) 0.6090(3) 0.5097(3) 0.0200(11) Uani 1 1 d . . . .
H48 H -0.0123 0.5733 0.4560 0.024 Uiso 1 1 calc R . . .
C49 C -0.0104(4) 0.6693(4) 0.5662(3) 0.0253(12) Uani 1 1 d . . . .
H49 H -0.0903 0.6733 0.5516 0.030 Uiso 1 1 calc R . . .
C50 C 0.0609(4) 0.7242(4) 0.6446(3) 0.0203(11) Uani 1 1 d . . . .
H50 H 0.0293 0.7655 0.6827 0.024 Uiso 1 1 calc R . . .
C51 C 0.1799(4) 0.7177(3) 0.6666(3) 0.0163(10) Uani 1 1 d . . . .
H51 H 0.2278 0.7547 0.7196 0.020 Uiso 1 1 calc R . . .
P4 P 0.75458(14) 0.11062(16) 0.07719(11) 0.0571(6) Uani 1 1 d D . . .
F1 F 0.6747(3) 0.1385(3) 0.1459(2) 0.0504(6) Uani 1 1 d D . A 1
F2A F 0.8274(6) 0.0601(6) 0.0110(5) 0.0504(6) Uani 0.541(5) 1 d D P A 1
F3A F 0.8347(6) 0.2170(5) 0.1282(4) 0.0504(6) Uani 0.541(5) 1 d D P A 1
F4A F 0.7070(6) 0.1757(6) 0.0085(5) 0.0504(6) Uani 0.541(5) 1 d D P A 1
F5A F 0.6789(6) 0.0273(6) 0.0181(5) 0.0504(6) Uani 0.541(5) 1 d D P A 1
F6A F 0.8375(6) 0.0669(6) 0.1500(4) 0.0504(6) Uani 0.541(5) 1 d D P A 1
O1 O 1.0406(11) 0.5066(13) 1.0117(9) 0.090(4) Uani 0.4 1 d D P . .
C54B C 1.1697(16) 0.6218(19) 1.0594(12) 0.090(4) Uani 0.4 1 d D P B 1
H54A H 1.2034 0.5630 1.0589 0.135 Uiso 0.4 1 calc GR P B 1
H54B H 1.1905 0.6556 1.1221 0.135 Uiso 0.4 1 calc GR P B 1
H54C H 1.1982 0.6573 1.0200 0.135 Uiso 0.4 1 calc GR P B 1
C55B C 1.0473(16) 0.6065(16) 1.0260(13) 0.090(4) Uani 0.4 1 d D P B 1
C54A C 1.100(2) 0.6562(16) 1.0335(14) 0.090(4) Uani 0.4 1 d D P B 2
H54D H 1.0554 0.6641 0.9722 0.135 Uiso 0.4 1 calc GR P B 2
H54E H 1.1654 0.7013 1.0548 0.135 Uiso 0.4 1 calc GR P B 2
H54F H 1.0517 0.6649 1.0756 0.135 Uiso 0.4 1 calc GR P B 2
C55A C 1.1396(17) 0.5618(14) 1.0300(13) 0.090(4) Uani 0.4 1 d D P B 2
H55A H 1.1782 0.5478 0.9810 0.108 Uiso 0.4 1 calc R P B 2
H55B H 1.1925 0.5546 1.0892 0.108 Uiso 0.4 1 calc R P B 2
N3 N 0.9746(4) 0.8039(4) 0.1955(3) 0.0507(15) Uani 1 1 d . . . .
C52 C 0.9507(5) 0.8288(5) 0.1257(4) 0.0447(17) Uani 1 1 d . . . .
C53 C 0.9182(5) 0.8607(5) 0.0345(4) 0.062(2) Uani 1 1 d . . . .
H53A H 0.8515 0.8229 -0.0058 0.093 Uiso 1 1 calc GR . . .
H53B H 0.9817 0.8554 0.0069 0.093 Uiso 1 1 calc GR . . .
H53C H 0.9001 0.9245 0.0431 0.093 Uiso 1 1 calc GR . . .
F3B F 0.8632(7) 0.1649(7) 0.1422(5) 0.0504(6) Uani 0.459(5) 1 d D P A 2
F6B F 0.7935(7) 0.0184(6) 0.1434(5) 0.0504(6) Uani 0.459(5) 1 d D P A 2
F5B F 0.6416(7) 0.0289(7) 0.0240(6) 0.0504(6) Uani 0.459(5) 1 d D P A 2
F2B F 0.8417(7) 0.1113(7) 0.0082(5) 0.0504(6) Uani 0.459(5) 1 d D P A 2
F4B F 0.6711(7) 0.1809(7) 0.0117(6) 0.0504(6) Uani 0.459(5) 1 d D P A 2

loop_
_atom_site_aniso_label
_atom_site_aniso_U_11
_atom_site_aniso_U_22
_atom_site_aniso_U_33
_atom_site_aniso_U_23
_atom_site_aniso_U_13
_atom_site_aniso_U_12
Cu1 0.0152(3) 0.0151(3) 0.0130(3) 0.0013(2) 0.0052(2) 0.0022(2)
Cu2 0.0164(3) 0.0160(3) 0.0157(3) 0.0027(2) 0.0031(2) 0.0025(2)
Cu3 0.0195(3) 0.0110(3) 0.0181(3) 0.0032(2) 0.0081(2) 0.0034(2)
P1 0.0129(6) 0.0120(7) 0.0127(6) 0.0015(5) 0.0039(5) 0.0015(5)
P2 0.0128(6) 0.0154(7) 0.0104(5) 0.0018(5) 0.0021(4) 0.0001(5)
P3 0.0121(6) 0.0116(7) 0.0120(5) 0.0010(5) 0.0025(5) 0.0010(5)
N1 0.015(2) 0.019(2) 0.017(2) 0.0055(17) 0.0050(16) 0.0000(17)
N2 0.018(2) 0.022(3) 0.018(2) 0.0060(18) 0.0004(16) 0.0047(18)
C1 0.010(2) 0.018(3) 0.012(2) 0.0045(19) 0.0040(17) 0.0019(18)
C2 0.016(2) 0.021(3) 0.013(2) 0.002(2) 0.0001(18) 0.007(2)
C3 0.011(2) 0.021(3) 0.009(2) -0.0005(19) -0.0013(17) 0.0022(19)
C4 0.021(2) 0.012(3) 0.010(2) 0.0037(19) 0.0052(18) 0.006(2)
C5 0.024(3) 0.015(3) 0.017(2) 0.006(2) 0.005(2) 0.011(2)
C6 0.012(2) 0.020(3) 0.015(2) 0.003(2) 0.0004(18) -0.0013(19)
C7 0.014(2) 0.020(3) 0.018(2) 0.003(2) 0.0038(19) 0.001(2)
C8 0.015(2) 0.029(3) 0.019(2) 0.004(2) 0.0059(19) 0.002(2)
C9 0.023(3) 0.025(3) 0.023(3) 0.009(2) 0.007(2) -0.001(2)
C10 0.020(2) 0.023(3) 0.021(2) 0.007(2) 0.007(2) 0.002(2)
C11 0.022(3) 0.021(3) 0.018(2) 0.003(2) 0.005(2) 0.003(2)
C12 0.029(3) 0.024(3) 0.030(3) 0.006(2) -0.004(2) 0.009(2)
C13 0.026(3) 0.031(4) 0.036(3) 0.006(3) -0.010(2) 0.008(3)
C14 0.016(3) 0.039(4) 0.041(3) 0.005(3) -0.004(2) -0.003(2)
C15 0.022(3) 0.029(3) 0.027(3) 0.005(2) -0.001(2) -0.001(2)
C16 0.017(2) 0.014(3) 0.015(2) 0.0059(19) 0.0064(18) 0.0034(19)
C17 0.017(2) 0.018(3) 0.019(2) 0.003(2) 0.0086(19) 0.002(2)
C18 0.021(3) 0.023(3) 0.018(2) 0.004(2) 0.004(2) 0.002(2)
C19 0.017(3) 0.023(3) 0.039(3) 0.014(2) 0.011(2) 0.011(2)
C20 0.020(3) 0.023(3) 0.028(3) 0.001(2) 0.011(2) 0.006(2)
C21 0.025(3) 0.019(3) 0.020(2) 0.006(2) 0.009(2) 0.003(2)
C22 0.010(2) 0.018(3) 0.019(2) 0.005(2) 0.0030(18) 0.0036(19)
C23 0.015(2) 0.013(3) 0.021(2) 0.003(2) 0.0019(19) 0.0037(19)
C24 0.027(3) 0.014(3) 0.037(3) 0.003(2) 0.012(2) -0.003(2)
C25 0.028(3) 0.015(3) 0.044(3) -0.008(3) 0.007(3) -0.002(2)
C26 0.032(3) 0.025(3) 0.023(3) -0.006(2) 0.005(2) 0.004(2)
C27 0.019(2) 0.021(3) 0.017(2) 0.004(2) 0.0054(19) 0.003(2)
C28 0.012(2) 0.021(3) 0.013(2) 0.0045(19) 0.0015(18) 0.0003(19)
C29 0.013(2) 0.015(3) 0.016(2) 0.0004(19) 0.0042(18) 0.0018(19)
C30 0.024(3) 0.027(3) 0.022(3) 0.002(2) 0.012(2) 0.002(2)
C31 0.019(3) 0.027(3) 0.032(3) 0.000(2) 0.010(2) -0.008(2)
C32 0.022(3) 0.024(3) 0.026(3) -0.004(2) 0.002(2) -0.008(2)
C33 0.018(2) 0.019(3) 0.017(2) -0.001(2) 0.0060(19) -0.002(2)
C34 0.013(2) 0.031(3) 0.013(2) 0.006(2) 0.0010(18) -0.009(2)
C35 0.026(3) 0.028(3) 0.023(3) 0.008(2) -0.002(2) -0.011(2)
C36 0.051(4) 0.050(4) 0.021(3) 0.019(3) -0.014(3) -0.027(3)
C37 0.061(4) 0.061(5) 0.007(3) 0.002(3) 0.003(3) -0.037(4)
C38 0.039(3) 0.054(5) 0.023(3) -0.005(3) 0.015(3) -0.015(3)
C39 0.030(3) 0.040(4) 0.014(2) 0.003(2) 0.007(2) 0.001(3)
C40 0.010(2) 0.024(3) 0.012(2) 0.006(2) 0.0015(17) -0.0058(19)
C41 0.017(2) 0.019(3) 0.019(2) 0.001(2) -0.0011(19) -0.006(2)
C42 0.031(3) 0.012(3) 0.023(3) 0.004(2) -0.003(2) 0.003(2)
C43 0.030(3) 0.041(4) 0.017(3) 0.018(2) 0.000(2) -0.010(3)
C44 0.021(3) 0.054(4) 0.019(3) 0.016(3) 0.006(2) 0.001(3)
C45 0.018(2) 0.023(3) 0.023(3) 0.005(2) 0.005(2) 0.005(2)
C46 0.014(2) 0.013(3) 0.016(2) 0.0058(19) 0.0039(18) 0.0016(18)
C47 0.019(2) 0.014(3) 0.015(2) 0.0004(19) 0.0011(19) -0.001(2)
C48 0.013(2) 0.018(3) 0.022(2) 0.000(2) -0.0037(19) -0.002(2)
C49 0.007(2) 0.036(4) 0.033(3) 0.012(3) 0.002(2) 0.000(2)
C50 0.018(2) 0.024(3) 0.021(2) 0.004(2) 0.008(2) 0.005(2)
C51 0.013(2) 0.021(3) 0.012(2) 0.0007(19) -0.0003(18) -0.0003(19)
P4 0.0354(10) 0.1012(19) 0.0262(9) -0.0207(10) 0.0109(7) 0.0063(10)
F1 0.0477(13) 0.0575(15) 0.0438(10) -0.0109(10) 0.0203(9) -0.0057(12)
F2A 0.0477(13) 0.0575(15) 0.0438(10) -0.0109(10) 0.0203(9) -0.0057(12)
F3A 0.0477(13) 0.0575(15) 0.0438(10) -0.0109(10) 0.0203(9) -0.0057(12)
F4A 0.0477(13) 0.0575(15) 0.0438(10) -0.0109(10) 0.0203(9) -0.0057(12)
F5A 0.0477(13) 0.0575(15) 0.0438(10) -0.0109(10) 0.0203(9) -0.0057(12)
F6A 0.0477(13) 0.0575(15) 0.0438(10) -0.0109(10) 0.0203(9) -0.0057(12)
O1 0.102(10) 0.149(12) 0.023(5) 0.009(6) 0.026(7) 0.014(9)
C54B 0.102(10) 0.149(12) 0.023(5) 0.009(6) 0.026(7) 0.014(9)
C55B 0.102(10) 0.149(12) 0.023(5) 0.009(6) 0.026(7) 0.014(9)
C54A 0.102(10) 0.149(12) 0.023(5) 0.009(6) 0.026(7) 0.014(9)
C55A 0.102(10) 0.149(12) 0.023(5) 0.009(6) 0.026(7) 0.014(9)
N3 0.050(3) 0.064(4) 0.033(3) 0.013(3) 0.003(2) -0.022(3)
C52 0.044(4) 0.053(5) 0.027(3) 0.002(3) 0.000(3) -0.031(3)
C53 0.063(4) 0.080(6) 0.026(3) 0.014(3) -0.014(3) -0.046(4)
F3B 0.0477(13) 0.0575(15) 0.0438(10) -0.0109(10) 0.0203(9) -0.0057(12)
F6B 0.0477(13) 0.0575(15) 0.0438(10) -0.0109(10) 0.0203(9) -0.0057(12)
F5B 0.0477(13) 0.0575(15) 0.0438(10) -0.0109(10) 0.0203(9) -0.0057(12)
F2B 0.0477(13) 0.0575(15) 0.0438(10) -0.0109(10) 0.0203(9) -0.0057(12)
F4B 0.0477(13) 0.0575(15) 0.0438(10) -0.0109(10) 0.0203(9) -0.0057(12)

loop_
_atom_type_symbol
_atom_type_description
_atom_type_scat_dispersion_real
_atom_type_scat_dispersion_imag
_atom_type_scat_source
C C 0.0033 0.0016 'International Tables Vol C Tables 4.2.6.8 and 6.1.1.4'
H H 0.0000 0.0000 'International Tables Vol C Tables 4.2.6.8 and 6.1.1.4'
N N 0.0061 0.0033 'International Tables Vol C Tables 4.2.6.8 and 6.1.1.4'
F F 0.0171 0.0103 'International Tables Vol C Tables 4.2.6.8 and 6.1.1.4'
P P 0.1023 0.0942 'International Tables Vol C Tables 4.2.6.8 and 6.1.1.4'
Cu Cu 0.3201 1.2651 'International Tables Vol C Tables 4.2.6.8 and 6.1.1.4'
O O 0.0106 0.0060 'International Tables Vol C Tables 4.2.6.8 and 6.1.1.4'

loop_
_geom_angle_atom_site_label_1
_geom_angle_atom_site_label_2
_geom_angle_atom_site_label_3
_geom_angle
_geom_angle_site_symmetry_1
_geom_angle_site_symmetry_3
P1 Cu1 Cu3 96.69(4) . .
N1 Cu1 Cu3 113.69(11) 2_666 .
N1 Cu1 P1 134.35(12) 2_666 .
C4 Cu1 Cu3 49.15(12) . .
C4 Cu1 P1 116.13(12) . .
C4 Cu1 N1 109.51(16) . 2_666
P2 Cu2 Cu3 96.79(4) . .
N2 Cu2 Cu3 145.06(12) 2_666 .
N2 Cu2 P2 116.69(12) 2_666 .
C2 Cu2 Cu3 48.91(12) 2_666 .
C2 Cu2 P2 128.42(14) 2_666 .
C2 Cu2 N2 108.68(16) 2_666 2_666
Cu2 Cu3 Cu1 84.82(2) . .
Cu3 Cu3 Cu1 125.23(3) 2_666 .
Cu3 Cu3 Cu2 68.74(3) 2_666 .
P3 Cu3 Cu1 86.74(4) . .
P3 Cu3 Cu2 78.51(3) . .
P3 Cu3 Cu3 129.78(4) . 2_666
C2 Cu3 Cu1 77.42(13) 2_666 .
C2 Cu3 Cu1 163.83(12) . .
C2 Cu3 Cu2 107.77(12) . .
C2 Cu3 Cu2 43.92(11) 2_666 .
C2 Cu3 Cu3 50.01(13) 2_666 2_666
C2 Cu3 Cu3 54.34(12) . 2_666
C2 Cu3 P3 120.86(12) 2_666 .
C2 Cu3 P3 105.38(12) . .
C2 Cu3 C2 104.34(16) . 2_666
C2 Cu3 C4 99.22(16) 2_666 .
C2 Cu3 C4 123.33(17) . .
C4 Cu3 Cu1 41.41(12) . .
C4 Cu3 Cu2 124.43(12) . .
C4 Cu3 Cu3 124.68(11) . 2_666
C4 Cu3 P3 105.07(11) . .
C1 P1 Cu1 108.88(14) . .
C16 P1 Cu1 110.73(14) . .
C16 P1 C1 105.22(18) . .
C22 P1 Cu1 125.43(14) . .
C22 P1 C1 104.1(2) . .
C22 P1 C16 100.7(2) . .
C1 P2 Cu2 113.20(14) . .
C28 P2 Cu2 106.65(15) . .
C28 P2 C1 110.0(2) . .
C34 P2 Cu2 118.47(18) . .
C34 P2 C1 103.93(19) . .
C34 P2 C28 104.2(2) . .
C1 P3 Cu3 114.76(13) . .
C40 P3 Cu3 114.89(15) . .
C40 P3 C1 102.5(2) . .
C46 P3 Cu3 114.06(14) . .
C46 P3 C1 106.5(2) . .
C46 P3 C40 102.78(19) . .
C6 N1 Cu1 114.1(3) . 2_666
C10 N1 Cu1 127.4(3) . 2_666
C10 N1 C6 117.3(4) . .
C11 N2 Cu2 120.2(3) . 2_666
C11 N2 C15 118.6(4) . .
C15 N2 Cu2 121.0(3) . 2_666
P1 C1 P2 112.5(2) . .
P1 C1 P3 110.3(2) . .
P1 C1 H1 110.8 . .
P2 C1 H1 110.8 . .
P3 C1 P2 101.4(2) . .
P3 C1 H1 110.8 . .
Cu2 C2 Cu3 99.8(2) 2_666 .
Cu2 C2 Cu3 87.17(16) 2_666 2_666
Cu3 C2 Cu3 75.66(16) . 2_666
C3 C2 Cu2 119.6(4) . 2_666
C3 C2 Cu3 138.0(4) . .
C3 C2 Cu3 117.5(4) . 2_666
C2 C3 C6 172.2(5) . .
Cu1 C4 Cu3 89.44(16) . .
C5 C4 Cu1 171.0(4) . .
C5 C4 Cu3 94.6(3) . .
C4 C5 C11 172.9(5) . .
N1 C6 C3 115.1(4) . .
N1 C6 C7 122.4(4) . .
C7 C6 C3 122.4(4) . .
C6 C7 H7 120.8 . .
C8 C7 C6 118.5(5) . .
C8 C7 H7 120.8 . .
C7 C8 H8 120.3 . .
C9 C8 C7 119.5(4) . .
C9 C8 H8 120.3 . .
C8 C9 H9 120.4 . .
C8 C9 C10 119.2(5) . .
C10 C9 H9 120.4 . .
N1 C10 C9 123.1(5) . .
N1 C10 H10 118.5 . .
C9 C10 H10 118.5 . .
N2 C11 C5 117.7(4) . .
N2 C11 C12 120.7(5) . .
C12 C11 C5 121.6(5) . .
C11 C12 H12 119.9 . .
C13 C12 C11 120.2(5) . .
C13 C12 H12 119.9 . .
C12 C13 H13 120.3 . .
C12 C13 C14 119.4(5) . .
C14 C13 H13 120.3 . .
C13 C14 H14 120.8 . .
C13 C14 C15 118.4(5) . .
C15 C14 H14 120.8 . .
N2 C15 C14 122.6(5) . .
N2 C15 H15 118.7 . .
C14 C15 H15 118.7 . .
C17 C16 P1 117.4(3) . .
C21 C16 P1 124.1(3) . .
C21 C16 C17 118.5(4) . .
C16 C17 H17 119.8 . .
C18 C17 C16 120.5(4) . .
C18 C17 H17 119.8 . .
C17 C18 H18 120.1 . .
C19 C18 C17 119.9(5) . .
C19 C18 H18 120.1 . .
C18 C19 H19 119.9 . .
C18 C19 C20 120.3(4) . .
C20 C19 H19 119.9 . .
C19 C20 H20 120.2 . .
C19 C20 C21 119.7(4) . .
C21 C20 H20 120.2 . .
C16 C21 C20 121.1(4) . .
C16 C21 H21 119.4 . .
C20 C21 H21 119.4 . .
C23 C22 P1 117.6(3) . .
C23 C22 C27 119.0(4) . .
C27 C22 P1 123.4(3) . .
C22 C23 H23 120.0 . .
C24 C23 C22 120.1(4) . .
C24 C23 H23 120.0 . .
C23 C24 H24 119.6 . .
C25 C24 C23 120.9(5) . .
C25 C24 H24 119.6 . .
C24 C25 H25 120.3 . .
C24 C25 C26 119.4(5) . .
C26 C25 H25 120.3 . .
C25 C26 H26 119.8 . .
C27 C26 C25 120.4(4) . .
C27 C26 H26 119.8 . .
C22 C27 H27 119.9 . .
C26 C27 C22 120.3(4) . .
C26 C27 H27 119.9 . .
C29 C28 P2 116.9(3) . .
C33 C28 P2 124.5(3) . .
C33 C28 C29 118.6(4) . .
C28 C29 H29 119.8 . .
C30 C29 C28 120.4(4) . .
C30 C29 H29 119.8 . .
C29 C30 H30 119.4 . .
C31 C30 C29 121.2(4) . .
C31 C30 H30 119.4 . .
C30 C31 H31 120.6 . .
C30 C31 C32 118.9(5) . .
C32 C31 H31 120.6 . .
C31 C32 H32 119.7 . .
C33 C32 C31 120.7(5) . .
C33 C32 H32 119.7 . .
C28 C33 H33 119.9 . .
C32 C33 C28 120.2(4) . .
C32 C33 H33 119.9 . .
C35 C34 P2 118.0(4) . .
C35 C34 C39 119.2(4) . .
C39 C34 P2 122.8(4) . .
C34 C35 H35 119.8 . .
C34 C35 C36 120.5(5) . .
C36 C35 H35 119.8 . .
C35 C36 H36 120.3 . .
C37 C36 C35 119.4(6) . .
C37 C36 H36 120.3 . .
C36 C37 H37 119.6 . .
C38 C37 C36 120.7(5) . .
C38 C37 H37 119.6 . .
C37 C38 H38 119.7 . .
C37 C38 C39 120.7(6) . .
C39 C38 H38 119.7 . .
C34 C39 H39 120.2 . .
C38 C39 C34 119.5(5) . .
C38 C39 H39 120.2 . .
C41 C40 P3 118.6(3) . .
C41 C40 C45 118.3(4) . .
C45 C40 P3 123.0(4) . .
C40 C41 H41 119.4 . .
C42 C41 C40 121.1(4) . .
C42 C41 H41 119.4 . .
C41 C42 H42 120.5 . .
C43 C42 C41 119.1(5) . .
C43 C42 H42 120.5 . .
C42 C43 H43 119.4 . .
C42 C43 C44 121.2(5) . .
C44 C43 H43 119.4 . .
C43 C44 H44 120.0 . .
C43 C44 C45 120.0(4) . .
C45 C44 H44 120.0 . .
C40 C45 H45 119.9 . .
C44 C45 C40 120.2(5) . .
C44 C45 H45 119.9 . .
C47 C46 P3 116.9(3) . .
C51 C46 P3 124.1(3) . .
C51 C46 C47 119.1(4) . .
C46 C47 H47 120.3 . .
C48 C47 C46 119.5(4) . .
C48 C47 H47 120.3 . .
C47 C48 H48 119.5 . .
C49 C48 C47 121.0(4) . .
C49 C48 H48 119.5 . .
C48 C49 H49 120.0 . .
C48 C49 C50 120.0(4) . .
C50 C49 H49 120.0 . .
C49 C50 H50 120.0 . .
C49 C50 C51 119.9(4) . .
C51 C50 H50 120.0 . .
C46 C51 C50 120.5(4) . .
C46 C51 H51 119.7 . .
C50 C51 H51 119.7 . .
F1 P4 F2A 167.6(4) . .
F1 P4 F3A 86.1(2) . .
F2A P4 F3A 104.4(4) . .
F4A P4 F1 96.7(3) . .
F4A P4 F2A 92.2(4) . .
F4A P4 F3A 76.2(4) . .
F5A P4 F1 97.4(3) . .
F5A P4 F2A 73.4(4) . .
F5A P4 F3A 169.7(4) . .
F5A P4 F4A 93.8(5) . .
F5A P4 F6A 102.0(5) . .
F6A P4 F1 91.8(3) . .
F6A P4 F2A 82.3(4) . .
F6A P4 F3A 87.6(4) . .
F6A P4 F4A 161.0(5) . .
F3B P4 F6B 86.1(4) . .
F3B P4 F5B 164.8(6) . .
F3B P4 F2B 77.9(4) . .
F3B P4 F4B 110.8(6) . .
F5B P4 F6B 78.8(5) . .
F2B P4 F6B 107.0(4) . .
F2B P4 F5B 108.2(4) . .
F2B P4 F4B 87.8(4) . .
F4B P4 F6B 159.9(5) . .
F4B P4 F5B 83.8(5) . .
O1 O1 C55B 100(3) 2_767 .
O1 O1 C55B 49.8(18) 2_767 2_767
O1 O1 C55A 153(3) 2_767 .
C55B O1 C55B 149.9(12) . 2_767
H54A C54B H54B 109.5 . .
H54A C54B H54C 109.5 . .
H54B C54B H54C 109.5 . .
C55B C54B H54A 109.5 . .
C55B C54B H54B 109.5 . .
C55B C54B H54C 109.5 . .
O1 C55B O1 30.1(12) . 2_767
C54B C55B O1 97.4(19) . .
C54B C55B O1 128(2) . 2_767
H54D C54A H54E 109.5 . .
H54D C54A H54F 109.5 . .
H54E C54A H54F 109.5 . .
C55A C54A H54D 109.5 . .
C55A C54A H54E 109.5 . .
C55A C54A H54F 109.5 . .
O1 C55A C54A 103.4(18) . .
O1 C55A H55A 111.1 . .
O1 C55A H55B 111.1 . .
C54A C55A H55A 111.1 . .
C54A C55A H55B 111.1 . .
H55A C55A H55B 109.1 . .
N3 C52 C53 179.2(6) . .
C52 C53 H53A 109.5 . .
C52 C53 H53B 109.5 . .
C52 C53 H53C 109.5 . .
H53A C53 H53B 109.5 . .
H53A C53 H53C 109.5 . .
H53B C53 H53C 109.5 . .

loop_
_geom_bond_atom_site_label_1
_geom_bond_atom_site_label_2
_geom_bond_distance
_geom_bond_site_symmetry_2
Cu1 Cu3 2.9386(8) .
Cu1 P1 2.2331(12) .
Cu1 N1 2.040(3) 2_666
Cu1 C4 1.944(5) .
Cu2 Cu3 2.8928(8) .
Cu2 P2 2.2365(13) .
Cu2 N2 2.027(4) 2_666
Cu2 C2 2.009(4) 2_666
Cu3 Cu3 2.6029(11) 2_666
Cu3 P3 2.2843(12) .
Cu3 C2 2.058(5) .
Cu3 C2 2.183(4) 2_666
Cu3 C4 2.223(4) .
P1 C1 1.863(4) .
P1 C16 1.845(4) .
P1 C22 1.833(5) .
P2 C1 1.888(4) .
P2 C28 1.829(5) .
P2 C34 1.825(4) .
P3 C1 1.879(5) .
P3 C40 1.829(4) .
P3 C46 1.824(4) .
N1 Cu1 2.040(3) 2_666
N1 C6 1.359(6) .
N1 C10 1.335(6) .
N2 Cu2 2.027(4) 2_666
N2 C11 1.346(6) .
N2 C15 1.356(6) .
C1 H1 0.9800 .
C2 Cu2 2.009(4) 2_666
C2 Cu3 2.183(4) 2_666
C2 C3 1.224(6) .
C3 C6 1.433(6) .
C4 C5 1.216(6) .
C5 C11 1.429(6) .
C6 C7 1.398(6) .
C7 H7 0.9300 .
C7 C8 1.372(6) .
C8 H8 0.9300 .
C8 C9 1.371(7) .
C9 H9 0.9300 .
C9 C10 1.382(6) .
C10 H10 0.9300 .
C11 C12 1.401(6) .
C12 H12 0.9300 .
C12 C13 1.371(7) .
C13 H13 0.9300 .
C13 C14 1.376(7) .
C14 H14 0.9300 .
C14 C15 1.393(7) .
C15 H15 0.9300 .
C16 C17 1.402(6) .
C16 C21 1.381(6) .
C17 H17 0.9300 .
C17 C18 1.389(6) .
C18 H18 0.9300 .
C18 C19 1.378(6) .
C19 H19 0.9300 .
C19 C20 1.383(7) .
C20 H20 0.9300 .
C20 C21 1.387(6) .
C21 H21 0.9300 .
C22 C23 1.388(6) .
C22 C27 1.397(6) .
C23 H23 0.9300 .
C23 C24 1.383(6) .
C24 H24 0.9300 .
C24 C25 1.376(6) .
C25 H25 0.9300 .
C25 C26 1.384(7) .
C26 H26 0.9300 .
C26 C27 1.380(7) .
C27 H27 0.9300 .
C28 C29 1.392(5) .
C28 C33 1.388(6) .
C29 H29 0.9300 .
C29 C30 1.373(6) .
C30 H30 0.9300 .
C30 C31 1.369(7) .
C31 H31 0.9300 .
C31 C32 1.385(6) .
C32 H32 0.9300 .
C32 C33 1.381(6) .
C33 H33 0.9300 .
C34 C35 1.380(7) .
C34 C39 1.402(7) .
C35 H35 0.9300 .
C35 C36 1.395(7) .
C36 H36 0.9300 .
C36 C37 1.376(8) .
C37 H37 0.9300 .
C37 C38 1.361(9) .
C38 H38 0.9300 .
C38 C39 1.385(7) .
C39 H39 0.9300 .
C40 C41 1.390(6) .
C40 C45 1.402(6) .
C41 H41 0.9300 .
C41 C42 1.389(6) .
C42 H42 0.9300 .
C42 C43 1.370(6) .
C43 H43 0.9300 .
C43 C44 1.374(7) .
C44 H44 0.9300 .
C44 C45 1.381(6) .
C45 H45 0.9300 .
C46 C47 1.399(6) .
C46 C51 1.385(6) .
C47 H47 0.9300 .
C47 C48 1.384(6) .
C48 H48 0.9300 .
C48 C49 1.369(6) .
C49 H49 0.9300 .
C49 C50 1.377(6) .
C50 H50 0.9300 .
C50 C51 1.386(6) .
C51 H51 0.9300 .
P4 F1 1.605(3) .
P4 F2A 1.608(6) .
P4 F3A 1.749(7) .
P4 F4A 1.521(8) .
P4 F5A 1.502(8) .
P4 F6A 1.508(7) .
P4 F3B 1.516(8) .
P4 F6B 1.793(9) .
P4 F5B 1.708(9) .
P4 F2B 1.657(7) .
P4 F4B 1.695(10) .
O1 O1 0.94(2) 2_767
O1 C55B 1.435(18) .
O1 C55B 1.85(3) 2_767
O1 C55A 1.350(17) .
C54B H54A 0.9600 .
C54B H54B 0.9600 .
C54B H54C 0.9600 .
C54B C55B 1.416(13) .
C55B O1 1.85(3) 2_767
C54A H54D 0.9600 .
C54A H54E 0.9600 .
C54A H54F 0.9600 .
C54A C55A 1.472(13) .
C55A H55A 0.9700 .
C55A H55B 0.9700 .
N3 C52 1.132(7) .
C52 C53 1.473(8) .
C53 H53A 0.9600 .
C53 H53B 0.9600 .
C53 H53C 0.9600 .

loop_
_geom_torsion_atom_site_label_1
_geom_torsion_atom_site_label_2
_geom_torsion_atom_site_label_3
_geom_torsion_atom_site_label_4
_geom_torsion
_geom_torsion_site_symmetry_1
_geom_torsion_site_symmetry_4
Cu1 P1 C1 P2 64.1(2) . .
Cu1 P1 C1 P3 -48.3(2) . .
Cu1 P1 C16 C17 11.2(4) . .
Cu1 P1 C16 C21 -169.0(3) . .
Cu1 P1 C22 C23 17.2(4) . .
Cu1 P1 C22 C27 -163.8(3) . .
Cu1 N1 C6 C3 12.6(5) 2_666 .
Cu1 N1 C6 C7 -166.2(3) 2_666 .
Cu1 N1 C10 C9 164.9(4) 2_666 .
Cu2 P2 C1 P1 -87.3(2) . .
Cu2 P2 C1 P3 30.5(2) . .
Cu2 P2 C28 C29 27.8(4) . .
Cu2 P2 C28 C33 -149.3(4) . .
Cu2 P2 C34 C35 14.7(4) . .
Cu2 P2 C34 C39 -168.7(3) . .
Cu2 N2 C11 C5 2.9(5) 2_666 .
Cu2 N2 C11 C12 -176.3(3) 2_666 .
Cu2 N2 C15 C14 175.2(4) 2_666 .
Cu3 P3 C1 P1 53.4(2) . .
Cu3 P3 C1 P2 -66.01(19) . .
Cu3 P3 C40 C41 10.3(4) . .
Cu3 P3 C40 C45 -168.0(3) . .
Cu3 P3 C46 C47 19.6(4) . .
Cu3 P3 C46 C51 -162.3(3) . .
P1 C16 C17 C18 -178.5(3) . .
P1 C16 C21 C20 179.1(4) . .
P1 C22 C23 C24 177.5(4) . .
P1 C22 C27 C26 -177.0(4) . .
P2 C28 C29 C30 -179.3(4) . .
P2 C28 C33 C32 178.3(4) . .
P2 C34 C35 C36 177.9(4) . .
P2 C34 C39 C38 -177.0(4) . .
P3 C40 C41 C42 -178.1(4) . .
P3 C40 C45 C44 177.9(4) . .
P3 C46 C47 C48 -179.8(3) . .
P3 C46 C51 C50 -179.0(3) . .
N1 C6 C7 C8 -1.9(7) . .
N2 C11 C12 C13 1.8(7) . .
C1 P1 C16 C17 -106.3(4) . .
C1 P1 C16 C21 73.5(4) . .
C1 P1 C22 C23 143.2(3) . .
C1 P1 C22 C27 -37.8(4) . .
C1 P2 C28 C29 -95.3(4) . .
C1 P2 C28 C33 87.6(4) . .
C1 P2 C34 C35 141.3(4) . .
C1 P2 C34 C39 -42.1(4) . .
C1 P3 C40 C41 -114.9(4) . .
C1 P3 C40 C45 66.9(4) . .
C1 P3 C46 C47 147.2(3) . .
C1 P3 C46 C51 -34.7(4) . .
C3 C6 C7 C8 179.4(4) . .
C5 C11 C12 C13 -177.3(4) . .
C6 N1 C10 C9 -1.6(7) . .
C6 C7 C8 C9 1.2(7) . .
C7 C8 C9 C10 -0.8(7) . .
C8 C9 C10 N1 1.0(7) . .
C10 N1 C6 C3 -179.2(4) . .
C10 N1 C6 C7 2.1(6) . .
C11 N2 C15 C14 -0.1(7) . .
C11 C12 C13 C14 -1.5(8) . .
C12 C13 C14 C15 0.4(8) . .
C13 C14 C15 N2 0.4(8) . .
C15 N2 C11 C5 178.2(4) . .
C15 N2 C11 C12 -1.0(6) . .
C16 P1 C1 P2 -177.1(2) . .
C16 P1 C1 P3 70.5(2) . .
C16 P1 C22 C23 -108.0(4) . .
C16 P1 C22 C27 71.0(4) . .
C16 C17 C18 C19 -1.0(7) . .
C17 C16 C21 C20 -1.1(7) . .
C17 C18 C19 C20 -0.4(7) . .
C18 C19 C20 C21 1.0(7) . .
C19 C20 C21 C16 -0.3(7) . .
C21 C16 C17 C18 1.7(7) . .
C22 P1 C1 P2 -71.7(3) . .
C22 P1 C1 P3 175.9(2) . .
C22 P1 C16 C17 145.7(4) . .
C22 P1 C16 C21 -34.4(4) . .
C22 C23 C24 C25 0.1(7) . .
C23 C22 C27 C26 2.0(7) . .
C23 C24 C25 C26 0.9(8) . .
C24 C25 C26 C27 -0.4(8) . .
C25 C26 C27 C22 -1.0(8) . .
C27 C22 C23 C24 -1.6(7) . .
C28 P2 C1 P1 31.9(3) . .
C28 P2 C1 P3 149.68(19) . .
C28 P2 C34 C35 -103.5(4) . .
C28 P2 C34 C39 73.1(4) . .
C28 C29 C30 C31 1.9(8) . .
C29 C28 C33 C32 1.2(7) . .
C29 C30 C31 C32 -0.8(8) . .
C30 C31 C32 C33 -0.1(8) . .
C31 C32 C33 C28 -0.2(8) . .
C33 C28 C29 C30 -2.1(7) . .
C34 P2 C1 P1 142.9(2) . .
C34 P2 C1 P3 -99.3(2) . .
C34 P2 C28 C29 153.9(4) . .
C34 P2 C28 C33 -23.2(5) . .
C34 C35 C36 C37 -1.4(8) . .
C35 C34 C39 C38 -0.4(7) . .
C35 C36 C37 C38 0.7(8) . .
C36 C37 C38 C39 0.1(9) . .
C37 C38 C39 C34 -0.2(8) . .
C39 C34 C35 C36 1.2(7) . .
C40 P3 C1 P1 178.6(2) . .
C40 P3 C1 P2 59.2(2) . .
C40 P3 C46 C47 -105.5(4) . .
C40 P3 C46 C51 72.7(4) . .
C40 C41 C42 C43 0.6(7) . .
C41 C40 C45 C44 -0.3(7) . .
C41 C42 C43 C44 -1.3(8) . .
C42 C43 C44 C45 1.1(8) . .
C43 C44 C45 C40 -0.3(8) . .
C45 C40 C41 C42 0.2(7) . .
C46 P3 C1 P1 -73.8(2) . .
C46 P3 C1 P2 166.77(18) . .
C46 P3 C40 C41 134.8(4) . .
C46 P3 C40 C45 -43.5(4) . .
C46 C47 C48 C49 -2.4(7) . .
C47 C46 C51 C50 -0.8(7) . .
C47 C48 C49 C50 1.6(7) . .
C48 C49 C50 C51 -0.4(7) . .
C49 C50 C51 C46 0.1(7) . .
C51 C46 C47 C48 2.0(7) . .
O1 O1 C55B C54B -179.3(17) 2_767 .
O1 O1 C55A C54A 23(6) 2_767 .
C55B O1 C55B O1 0.002(2) 2_767 2_767
C55B O1 C55B C54B -179.3(17) 2_767 .
C55B O1 C55A C54A -3.0(16) . .
C55B O1 C55A C54A 164(3) 2_767 .
C55A O1 C55B O1 168(2) . 2_767
C55A O1 C55B C54B -11.0(15) . .
